data_4345771
loop_
_publ_author_name
'Chu, Terry'
'Vyboishchikov, Sergei F.'
'Gabidullin, Bulat M.'
'Nikonov, Georgii I.'

_publ_section_title
;
 Unusual Reactions of NacNacAl with Urea and Phosphine Oxides
;
_journal_name_full 'Inorganic Chemistry'
_journal_paper_doi 10.1021/acs.inorgchem.7b00716
_journal_year 2017
_chemical_formula_sum 'C36 H56 Al N4 O1.5'
_chemical_formula_weight 595.82
_space_group_crystal_system monoclinic
_space_group_IT_number 4
_space_group_name_Hall 'P 2yb'
_space_group_name_H-M_alt 'P 1 21 1'
_symmetry_space_group_name_Hall 'P 2yb'
_symmetry_space_group_name_H-M 'P 1 21 1'
_atom_sites_solution_hydrogens mixed
_audit_creation_method SHELXL-2014/7
_cell_angle_alpha 90
_cell_angle_beta 98.931(2)
_cell_angle_gamma 90
_cell_formula_units_Z 4
_cell_length_a 8.9776(18)
_cell_length_b 35.496(7)
_cell_length_c 11.535(2)
_cell_measurement_reflns_used 9917
_cell_measurement_temperature 200(2)
_cell_measurement_theta_max 26.02
_cell_measurement_theta_min 2.30
_cell_volume 3631.3(12)
_computing_cell_refinement 'APEX II (Bruker, 2009)'
_computing_data_collection 'APEX II (Bruker, 2009)'
_computing_data_reduction 'SAINT (Bruker)'
_computing_molecular_graphics 'Mercury (Macrae et al., 2008)'
_computing_publication_material 'CIFTAB (Sheldrick, 1997)'
_computing_structure_refinement 'SHELXL-2014/7 (Sheldrick, 2014)'
_computing_structure_solution 'XT (Sheldrick, 2014)'
_diffrn_ambient_temperature 200(2)
_diffrn_measured_fraction_theta_full 1.000
_diffrn_measured_fraction_theta_max 0.985
_diffrn_measurement_device_type 'Bruker APEX-II CCD'
_diffrn_measurement_method '\f and \w scans'
_diffrn_radiation_type MoK\a
_diffrn_radiation_wavelength 0.71073
_diffrn_reflns_av_R_equivalents 0.0417
_diffrn_reflns_av_unetI/netI 0.0591
_diffrn_reflns_Laue_measured_fraction_full 1.000
_diffrn_reflns_Laue_measured_fraction_max 0.985
_diffrn_reflns_limit_h_max 11
_diffrn_reflns_limit_h_min -11
_diffrn_reflns_limit_k_max 47
_diffrn_reflns_limit_k_min -45
_diffrn_reflns_limit_l_max 15
_diffrn_reflns_limit_l_min -14
_diffrn_reflns_number 44069
_diffrn_reflns_point_group_measured_fraction_full 0.998
_diffrn_reflns_point_group_measured_fraction_max 0.961
_diffrn_reflns_theta_full 25.242
_diffrn_reflns_theta_max 28.315
_diffrn_reflns_theta_min 1.877
_exptl_absorpt_coefficient_mu 0.089
_exptl_absorpt_correction_T_max 0.7457
_exptl_absorpt_correction_T_min 0.6326
_exptl_absorpt_correction_type multi-scan
_exptl_absorpt_process_details 'SADABS, Bruker (2003)'
_exptl_crystal_colour colorless
_exptl_crystal_density_diffrn 1.090
_exptl_crystal_description block
_exptl_crystal_F_000 1300
_exptl_crystal_size_max 0.500
_exptl_crystal_size_mid 0.400
_exptl_crystal_size_min 0.300
_refine_diff_density_max 0.257
_refine_diff_density_min -0.234
_refine_diff_density_rms 0.041
_refine_ls_abs_structure_details
;
 Flack x determined using 4705 quotients [(I+)-(I-)]/[(I+)+(I-)]
 (Parsons, Flack and Wagner, Acta Cryst. B69 (2013) 249-259).
;
_refine_ls_abs_structure_Flack -0.01(6)
_refine_ls_extinction_method none
_refine_ls_goodness_of_fit_ref 0.989
_refine_ls_hydrogen_treatment mixed
_refine_ls_matrix_type full
_refine_ls_number_parameters 814
_refine_ls_number_reflns 17364
_refine_ls_number_restraints 1
_refine_ls_restrained_S_all 0.989
_refine_ls_R_factor_all 0.0802
_refine_ls_R_factor_gt 0.0517
_refine_ls_shift/su_max 0.000
_refine_ls_shift/su_mean 0.000
_refine_ls_structure_factor_coef Fsqd
_refine_ls_weighting_details 'w=1/[\s^2^(Fo^2^)+(0.0719P)^2^+0.0374P] where P=(Fo^2^+2Fc^2^)/3'
_refine_ls_weighting_scheme calc
_refine_ls_wR_factor_gt 0.1169
_refine_ls_wR_factor_ref 0.1316
_reflns_Friedel_coverage 0.922
_reflns_Friedel_fraction_full 0.997
_reflns_Friedel_fraction_max 0.937
_reflns_number_gt 12646
_reflns_number_total 17364
_reflns_threshold_expression 'I > 2\s(I)'
_cod_data_source_file ic7b00716_si_002.cif
_cod_data_source_block 3
_cod_depositor_comments
;

2020-06-09
Z value and formula fixed to values more according to usual
chemical conventions.                 miguel
;
_cod_original_formula_sum 'C72 H112 Al2 N8 O3'
_cod_original_formula_weight 1191.65
_cod_original_formula_units_Z 2
_cod_original_cell_volume 3631.3(13)
_cod_database_code 4345771
_shelx_shelxl_version_number 2014/7
_shelx_space_group_comment
;
The symmetry employed for this shelxl refinement is uniquely defined
by the following loop, which should always be used as a source of
symmetry information in preference to the above space-group names.
They are only intended as comments.
;
_shelx_estimated_absorpt_t_min 0.957
_shelx_estimated_absorpt_t_max 0.974

loop_
_space_group_symop_operation_xyz
'x, y, z'
'-x, y+1/2, -z'

loop_
_atom_site_label
_atom_site_type_symbol
_atom_site_fract_x
_atom_site_fract_y
_atom_site_fract_z
_atom_site_U_iso_or_equiv
_atom_site_adp_type
_atom_site_occupancy
_atom_site_site_symmetry_order
_atom_site_calc_flag
_atom_site_refinement_flags_posn
_atom_site_refinement_flags_adp
Al1 Al 0.50466(9) 0.38161(3) 0.90173(7) 0.0287(2) Uani 1 1 d . .
Al2 Al 0.87817(9) 0.61976(3) 0.63797(8) 0.0306(2) Uani 1 1 d . .
O1 O 0.7049(2) 0.37418(7) 0.9056(2) 0.0414(6) Uani 1 1 d . .
O2 O 0.6835(2) 0.62160(7) 0.6602(2) 0.0450(6) Uani 1 1 d . .
O3 O 0.3139(4) 0.61718(16) 0.2190(3) 0.1130(14) Uani 1 1 d . .
N1 N 0.3972(3) 0.34313(7) 0.8205(2) 0.0290(5) Uani 1 1 d . .
N2 N 0.4579(2) 0.37466(7) 1.0496(2) 0.0282(5) Uani 1 1 d . .
N3 N 0.8731(3) 0.38576(10) 0.7788(3) 0.0512(8) Uani 1 1 d . .
N4 N 0.9090(3) 0.41388(9) 0.9497(3) 0.0490(8) Uani 1 1 d . .
N5 N 0.9737(3) 0.58022(7) 0.7201(2) 0.0334(6) Uani 1 1 d . .
N6 N 0.9811(3) 0.66032(7) 0.7099(2) 0.0311(6) Uani 1 1 d . .
N7 N 0.4691(3) 0.59237(9) 0.5662(3) 0.0523(8) Uani 1 1 d . .
N8 N 0.4726(3) 0.65344(9) 0.5745(3) 0.0511(8) Uani 1 1 d . .
C1 C 0.1697(4) 0.30322(11) 0.7854(3) 0.0434(8) Uani 1 1 d . .
H1A H 0.1429 0.3146 0.7076 0.065 Uiso 1 1 calc R U
H1B H 0.0780 0.2990 0.8199 0.065 Uiso 1 1 calc R U
H1C H 0.2208 0.2791 0.7782 0.065 Uiso 1 1 calc R U
C2 C 0.2705(3) 0.32859(9) 0.8610(3) 0.0309(7) Uani 1 1 d . .
C3 C 0.2355(3) 0.33812(9) 0.9699(3) 0.0312(7) Uani 1 1 d . .
H3A H 0.1393 0.3298 0.9838 0.037 Uiso 1 1 calc R U
C4 C 0.3201(3) 0.35844(9) 1.0649(3) 0.0285(6) Uani 1 1 d . .
C5 C 0.2632(4) 0.36151(11) 1.1706(3) 0.0394(8) Uani 1 1 d . .
C6 C 0.4416(3) 0.32555(10) 0.7192(3) 0.0345(7) Uani 1 1 d . .
C7 C 0.4095(3) 0.34277(10) 0.6079(3) 0.0345(7) Uani 1 1 d . .
C8 C 0.4646(4) 0.32571(12) 0.5141(3) 0.0489(9) Uani 1 1 d . .
H8A H 0.4461 0.3372 0.4390 0.059 Uiso 1 1 calc R U
C9 C 0.5444(5) 0.29280(13) 0.5277(4) 0.0639(12) Uani 1 1 d . .
H9A H 0.5811 0.2818 0.4625 0.077 Uiso 1 1 calc R U
C10 C 0.5716(5) 0.27566(12) 0.6347(3) 0.0581(11) Uani 1 1 d . .
H10A H 0.6244 0.2524 0.6426 0.070 Uiso 1 1 calc R U
C11 C 0.5232(4) 0.29172(10) 0.7326(3) 0.0424(8) Uani 1 1 d . .
C12 C 0.5657(5) 0.27219(11) 0.8512(3) 0.0522(10) Uani 1 1 d . .
H12A H 0.5189 0.2866 0.9108 0.063 Uiso 1 1 calc R U
C13 C 0.5051(7) 0.23144(16) 0.8479(5) 0.0893(16) Uani 1 1 d . .
H13A H 0.3949 0.2318 0.8280 0.134 Uiso 1 1 calc R U
H13B H 0.5340 0.2197 0.9250 0.134 Uiso 1 1 calc R U
H13C H 0.5479 0.2170 0.7886 0.134 Uiso 1 1 calc R U
C14 C 0.7354(5) 0.27248(14) 0.8886(4) 0.0670(12) Uani 1 1 d . .
H14A H 0.7599 0.2621 0.9680 0.100 Uiso 1 1 calc R U
H14B H 0.7728 0.2984 0.8878 0.100 Uiso 1 1 calc R U
H14C H 0.7831 0.2571 0.8341 0.100 Uiso 1 1 calc R U
C15 C 0.3166(3) 0.37847(10) 0.5874(3) 0.0391(7) Uani 1 1 d . .
H15A H 0.2889 0.3865 0.6644 0.047 Uiso 1 1 calc R U
C16 C 0.4047(5) 0.41032(12) 0.5423(4) 0.0609(11) Uani 1 1 d . .
H16A H 0.3442 0.4334 0.5367 0.091 Uiso 1 1 calc R U
H16B H 0.4280 0.4038 0.4645 0.091 Uiso 1 1 calc R U
H16C H 0.4988 0.4143 0.5965 0.091 Uiso 1 1 calc R U
C17 C 0.1699(4) 0.37142(12) 0.5024(3) 0.0534(10) Uani 1 1 d . .
H17A H 0.1084 0.3944 0.4955 0.080 Uiso 1 1 calc R U
H17B H 0.1137 0.3509 0.5324 0.080 Uiso 1 1 calc R U
H17C H 0.1939 0.3645 0.4252 0.080 Uiso 1 1 calc R U
C18 C 0.5516(3) 0.38723(9) 1.1541(2) 0.0297(6) Uani 1 1 d . .
C19 C 0.5346(3) 0.42366(9) 1.1987(3) 0.0349(7) Uani 1 1 d . .
C20 C 0.6307(4) 0.43510(11) 1.2988(3) 0.0477(9) Uani 1 1 d . .
H20A H 0.6205 0.4597 1.3293 0.057 Uiso 1 1 calc R U
C21 C 0.7401(4) 0.41142(13) 1.3542(3) 0.0556(10) Uani 1 1 d . .
H21A H 0.8047 0.4197 1.4225 0.067 Uiso 1 1 calc R U
C22 C 0.7570(4) 0.37574(11) 1.3116(3) 0.0492(9) Uani 1 1 d . .
H22A H 0.8320 0.3595 1.3518 0.059 Uiso 1 1 calc R U
C23 C 0.6656(3) 0.36302(10) 1.2103(3) 0.0350(7) Uani 1 1 d . .
C24 C 0.6907(3) 0.32417(10) 1.1613(3) 0.0368(7) Uani 1 1 d . .
H24A H 0.6653 0.3263 1.0740 0.044 Uiso 1 1 calc R U
C25 C 0.8530(5) 0.31123(18) 1.1870(6) 0.105(2) Uani 1 1 d . .
H25A H 0.9185 0.3305 1.1607 0.157 Uiso 1 1 calc R U
H25B H 0.8643 0.2876 1.1454 0.157 Uiso 1 1 calc R U
H25C H 0.8814 0.3072 1.2717 0.157 Uiso 1 1 calc R U
C26 C 0.5875(6) 0.29430(13) 1.1983(5) 0.0852(17) Uani 1 1 d . .
H26A H 0.6088 0.2701 1.1636 0.128 Uiso 1 1 calc R U
H26B H 0.4823 0.3014 1.1712 0.128 Uiso 1 1 calc R U
H26C H 0.6045 0.2921 1.2840 0.128 Uiso 1 1 calc R U
C27 C 0.4154(4) 0.45101(10) 1.1393(3) 0.0415(8) Uani 1 1 d . .
H27A H 0.3482 0.4367 1.0772 0.050 Uiso 1 1 calc R U
C28 C 0.4883(6) 0.48278(12) 1.0786(4) 0.0703(13) Uani 1 1 d . .
H28A H 0.5441 0.4721 1.0197 0.105 Uiso 1 1 calc R U
H28B H 0.5578 0.4968 1.1370 0.105 Uiso 1 1 calc R U
H28C H 0.4099 0.4998 1.0402 0.105 Uiso 1 1 calc R U
C29 C 0.3172(5) 0.46667(13) 1.2245(4) 0.0664(12) Uani 1 1 d . .
H29A H 0.2386 0.4828 1.1819 0.100 Uiso 1 1 calc R U
H29B H 0.3797 0.4814 1.2854 0.100 Uiso 1 1 calc R U
H29C H 0.2701 0.4458 1.2610 0.100 Uiso 1 1 calc R U
C30 C 0.8215(3) 0.39080(10) 0.8795(3) 0.0393(8) Uani 1 1 d . .
C31 C 1.0140(4) 0.40628(12) 0.7774(4) 0.0556(11) Uani 1 1 d . .
H31A H 1.0046 0.4244 0.7114 0.067 Uiso 1 1 calc R U
H31B H 1.0984 0.3888 0.7716 0.067 Uiso 1 1 calc R U
C32 C 1.0363(4) 0.42657(12) 0.8945(4) 0.0583(11) Uani 1 1 d . .
H32A H 1.1335 0.4194 0.9424 0.070 Uiso 1 1 calc R U
H32B H 1.0339 0.4542 0.8835 0.070 Uiso 1 1 calc R U
C33 C 0.8078(4) 0.36199(15) 0.6824(3) 0.0632(12) Uani 1 1 d . .
H33A H 0.8805 0.3425 0.6688 0.095 Uiso 1 1 calc R U
H33B H 0.7823 0.3773 0.6114 0.095 Uiso 1 1 calc R U
H33C H 0.7163 0.3500 0.7015 0.095 Uiso 1 1 calc R U
C34 C 0.8935(5) 0.42391(13) 1.0678(4) 0.0644(12) Uani 1 1 d . .
H34A H 0.8952 0.4514 1.0757 0.097 Uiso 1 1 calc R U
H34B H 0.9770 0.4130 1.1222 0.097 Uiso 1 1 calc R U
H34C H 0.7976 0.4142 1.0860 0.097 Uiso 1 1 calc R U
C41 C 1.2006(5) 0.55198(12) 0.8293(4) 0.0578(11) Uani 1 1 d . .
C42 C 1.1189(3) 0.58335(9) 0.7837(3) 0.0361(7) Uani 1 1 d . .
C43 C 1.1861(3) 0.61982(10) 0.8000(3) 0.0370(7) Uani 1 1 d . .
H43A H 1.2887 0.6198 0.8360 0.044 Uiso 1 1 calc R U
C44 C 1.1260(3) 0.65503(9) 0.7720(3) 0.0342(7) Uani 1 1 d . .
C45 C 1.2177(4) 0.68859(11) 0.8076(4) 0.0495(9) Uani 1 1 d . .
H45A H 1.2190 0.7050 0.7394 0.074 Uiso 1 1 calc R U
H45B H 1.3209 0.6809 0.8389 0.074 Uiso 1 1 calc R U
H45C H 1.1743 0.7023 0.8681 0.074 Uiso 1 1 calc R U
C46 C 0.9020(3) 0.54389(9) 0.7185(3) 0.0367(8) Uani 1 1 d . .
C47 C 0.8249(4) 0.53370(10) 0.8120(3) 0.0466(9) Uani 1 1 d . .
C48 C 0.7431(5) 0.50023(11) 0.8038(4) 0.0586(11) Uani 1 1 d . .
H48A H 0.6910 0.4932 0.8662 0.070 Uiso 1 1 calc R U
C49 C 0.7362(5) 0.47746(11) 0.7094(5) 0.0613(12) Uani 1 1 d . .
H49A H 0.6777 0.4550 0.7048 0.074 Uiso 1 1 calc R U
C50 C 0.8143(5) 0.48689(11) 0.6197(4) 0.0610(12) Uani 1 1 d . .
H50A H 0.8098 0.4706 0.5540 0.073 Uiso 1 1 calc R U
C51 C 0.9001(4) 0.51991(10) 0.6228(4) 0.0453(9) Uani 1 1 d . .
C52 C 0.9887(5) 0.52804(12) 0.5243(4) 0.0637(12) Uani 1 1 d . .
H52A H 1.0388 0.5530 0.5412 0.076 Uiso 1 1 calc R U
C53 C 1.1157(7) 0.49833(16) 0.5240(6) 0.101(2) Uani 1 1 d . .
H53A H 1.1756 0.4968 0.6025 0.152 Uiso 1 1 calc R U
H53B H 1.1809 0.5058 0.4672 0.152 Uiso 1 1 calc R U
H53C H 1.0707 0.4737 0.5021 0.152 Uiso 1 1 calc R U
C54 C 0.8911(8) 0.53103(17) 0.4059(5) 0.0978(19) Uani 1 1 d . .
H54A H 0.9545 0.5364 0.3460 0.147 Uiso 1 1 calc R U
H54B H 0.8180 0.5514 0.4074 0.147 Uiso 1 1 calc R U
H54C H 0.8375 0.5072 0.3875 0.147 Uiso 1 1 calc R U
C55 C 0.8242(6) 0.55841(13) 0.9191(4) 0.0650(12) Uani 1 1 d . .
H55A H 0.8875 0.5811 0.9103 0.078 Uiso 1 1 calc R U
C56 C 0.6652(7) 0.57187(16) 0.9302(5) 0.0902(17) Uani 1 1 d . .
H56A H 0.6702 0.5895 0.9961 0.135 Uiso 1 1 calc R U
H56B H 0.6028 0.5502 0.9442 0.135 Uiso 1 1 calc R U
H56C H 0.6206 0.5845 0.8576 0.135 Uiso 1 1 calc R U
C57 C 0.8934(7) 0.53771(17) 1.0325(4) 0.0942(18) Uani 1 1 d . .
H57A H 0.9045 0.5554 1.0986 0.141 Uiso 1 1 calc R U
H57B H 0.9925 0.5276 1.0233 0.141 Uiso 1 1 calc R U
H57C H 0.8270 0.5170 1.0477 0.141 Uiso 1 1 calc R U
C58 C 0.9187(3) 0.69769(9) 0.7052(3) 0.0358(7) Uani 1 1 d . .
C59 C 0.8611(4) 0.71201(10) 0.8034(3) 0.0450(9) Uani 1 1 d . .
C60 C 0.7962(4) 0.74798(12) 0.7941(5) 0.0593(12) Uani 1 1 d . .
H60A H 0.7585 0.7583 0.8599 0.071 Uiso 1 1 calc R U
C61 C 0.7853(4) 0.76876(11) 0.6933(5) 0.0615(12) Uani 1 1 d . .
H61A H 0.7394 0.7929 0.6893 0.074 Uiso 1 1 calc R U
C62 C 0.8405(4) 0.75471(10) 0.5992(4) 0.0543(11) Uani 1 1 d . .
H62A H 0.8324 0.7693 0.5293 0.065 Uiso 1 1 calc R U
C63 C 0.9087(3) 0.71946(9) 0.6028(3) 0.0392(8) Uani 1 1 d . .
C64 C 0.9667(4) 0.70572(10) 0.4935(4) 0.0498(10) Uani 1 1 d . .
H64A H 1.0126 0.6803 0.5109 0.060 Uiso 1 1 calc R U
C65 C 1.0887(6) 0.73165(14) 0.4603(5) 0.0827(16) Uani 1 1 d . .
H65A H 1.1265 0.7215 0.3914 0.124 Uiso 1 1 calc R U
H65B H 1.1718 0.7333 0.5261 0.124 Uiso 1 1 calc R U
H65C H 1.0463 0.7568 0.4422 0.124 Uiso 1 1 calc R U
C66 C 0.8383(6) 0.70155(14) 0.3911(4) 0.0699(13) Uani 1 1 d . .
H66A H 0.8787 0.6928 0.3215 0.105 Uiso 1 1 calc R U
H66B H 0.7886 0.7260 0.3744 0.105 Uiso 1 1 calc R U
H66C H 0.7651 0.6832 0.4114 0.105 Uiso 1 1 calc R U
C67 C 0.8595(5) 0.68938(13) 0.9150(4) 0.0595(11) Uani 1 1 d . .
H67A H 0.9247 0.6667 0.9116 0.071 Uiso 1 1 calc R U
C68 C 0.9231(7) 0.7121(2) 1.0243(5) 0.103(2) Uani 1 1 d . .
H68A H 1.0266 0.7198 1.0192 0.154 Uiso 1 1 calc R U
H68B H 0.9227 0.6965 1.0944 0.154 Uiso 1 1 calc R U
H68C H 0.8606 0.7345 1.0295 0.154 Uiso 1 1 calc R U
C69 C 0.7020(6) 0.67610(16) 0.9244(5) 0.0908(18) Uani 1 1 d . .
H69A H 0.7048 0.6603 0.9943 0.136 Uiso 1 1 calc R U
H69B H 0.6620 0.6615 0.8544 0.136 Uiso 1 1 calc R U
H69C H 0.6369 0.6979 0.9305 0.136 Uiso 1 1 calc R U
C70 C 0.5501(3) 0.62258(10) 0.6025(3) 0.0365(7) Uani 1 1 d . .
C71 C 0.3178(4) 0.60281(12) 0.5141(4) 0.0530(10) Uani 1 1 d . .
H71A H 0.2431 0.5943 0.5631 0.064 Uiso 1 1 calc R U
H71B H 0.2915 0.5920 0.4344 0.064 Uiso 1 1 calc R U
C72 C 0.3247(4) 0.64508(12) 0.5096(4) 0.0561(11) Uani 1 1 d . .
H72A H 0.3154 0.6542 0.4276 0.067 Uiso 1 1 calc R U
H72B H 0.2441 0.6566 0.5474 0.067 Uiso 1 1 calc R U
C73 C 0.5110(5) 0.55385(13) 0.5899(5) 0.0817(16) Uani 1 1 d . .
H73A H 0.4918 0.5393 0.5169 0.123 Uiso 1 1 calc R U
H73B H 0.4515 0.5434 0.6467 0.123 Uiso 1 1 calc R U
H73C H 0.6184 0.5525 0.6223 0.123 Uiso 1 1 calc R U
C74 C 0.5240(5) 0.69200(12) 0.5938(5) 0.0670(12) Uani 1 1 d . .
H74A H 0.4549 0.7057 0.6367 0.100 Uiso 1 1 calc R U
H74B H 0.5264 0.7043 0.5181 0.100 Uiso 1 1 calc R U
H74C H 0.6255 0.6921 0.6398 0.100 Uiso 1 1 calc R U
C81 C 0.1757(7) 0.6204(3) 0.1421(6) 0.133(3) Uani 1 1 d . .
H81A H 0.1586 0.5976 0.0924 0.160 Uiso 1 1 calc R U
H81B H 0.1786 0.6425 0.0902 0.160 Uiso 1 1 calc R U
C83 C 0.4378(8) 0.6117(3) 0.1649(7) 0.154(4) Uani 1 1 d . .
H83A H 0.4481 0.6331 0.1119 0.184 Uiso 1 1 calc R U
H83B H 0.4237 0.5885 0.1168 0.184 Uiso 1 1 calc R U
C84 C 0.5739(8) 0.6083(4) 0.2500(6) 0.206(6) Uani 1 1 d . .
H84A H 0.6573 0.6001 0.2102 0.310 Uiso 1 1 calc R U
H84B H 0.5582 0.5897 0.3097 0.310 Uiso 1 1 calc R U
H84C H 0.5984 0.6328 0.2874 0.310 Uiso 1 1 calc R U
C82 C 0.0523(8) 0.6247(3) 0.2119(8) 0.153(3) Uani 1 1 d . .
H82A H -0.0447 0.6247 0.1595 0.229 Uiso 1 1 calc R U
H82B H 0.0645 0.6486 0.2550 0.229 Uiso 1 1 calc R U
H82C H 0.0551 0.6038 0.2676 0.229 Uiso 1 1 calc R U
HB H 0.863(4) 0.6192(10) 0.504(3) 0.046(9) Uiso 1 1 d . .
H41A H 1.304(4) 0.5565(10) 0.874(3) 0.039(9) Uiso 1 1 d . .
HA H 0.479(4) 0.4226(10) 0.850(3) 0.049(10) Uiso 1 1 d . .
H5A H 0.170(4) 0.3503(9) 1.173(3) 0.029(8) Uiso 1 1 d . .
H5B H 0.320(5) 0.3690(12) 1.232(4) 0.060(13) Uiso 1 1 d . .
H41B H 1.165(5) 0.5291(13) 0.816(4) 0.058(12) Uiso 1 1 d . .

loop_
_atom_site_aniso_label
_atom_site_aniso_U_11
_atom_site_aniso_U_22
_atom_site_aniso_U_33
_atom_site_aniso_U_23
_atom_site_aniso_U_13
_atom_site_aniso_U_12
Al1 0.0266(4) 0.0355(5) 0.0250(4) 0.0019(4) 0.0074(3) -0.0040(4)
Al2 0.0279(4) 0.0255(4) 0.0367(5) -0.0001(4) -0.0003(3) -0.0033(4)
O1 0.0271(11) 0.0560(16) 0.0435(13) 0.0046(11) 0.0133(9) -0.0066(10)
O2 0.0258(11) 0.0455(13) 0.0603(15) 0.0003(13) -0.0040(10) -0.0038(11)
O3 0.080(2) 0.176(4) 0.083(3) -0.010(3) 0.013(2) 0.013(3)
N1 0.0261(12) 0.0393(14) 0.0227(13) -0.0021(11) 0.0074(10) -0.0024(11)
N2 0.0236(11) 0.0359(15) 0.0260(12) -0.0004(10) 0.0071(9) -0.0039(10)
N3 0.0344(15) 0.070(2) 0.0545(19) 0.0140(17) 0.0226(14) -0.0024(15)
N4 0.0341(15) 0.0569(19) 0.059(2) 0.0103(16) 0.0149(14) -0.0118(14)
N5 0.0265(13) 0.0268(13) 0.0458(16) -0.0009(11) 0.0017(11) -0.0033(10)
N6 0.0239(12) 0.0269(14) 0.0420(15) -0.0007(11) 0.0038(11) -0.0028(10)
N7 0.0326(15) 0.0485(19) 0.070(2) -0.0021(16) -0.0086(15) -0.0047(14)
N8 0.0274(14) 0.0469(18) 0.076(2) -0.0031(16) -0.0013(14) -0.0003(13)
C1 0.0396(18) 0.051(2) 0.0393(19) -0.0062(16) 0.0063(15) -0.0087(16)
C2 0.0258(14) 0.0367(17) 0.0303(16) 0.0011(13) 0.0043(12) 0.0021(12)
C3 0.0222(14) 0.0395(18) 0.0333(17) 0.0009(13) 0.0084(12) -0.0020(12)
C4 0.0251(14) 0.0324(16) 0.0290(15) 0.0059(13) 0.0077(11) 0.0007(12)
C5 0.0338(17) 0.057(2) 0.0294(18) 0.0003(16) 0.0129(14) -0.0134(16)
C6 0.0295(15) 0.0458(19) 0.0291(16) -0.0043(14) 0.0069(12) 0.0021(13)
C7 0.0295(15) 0.0490(19) 0.0257(16) -0.0023(14) 0.0063(12) 0.0026(14)
C8 0.053(2) 0.067(2) 0.0273(17) -0.0033(17) 0.0095(15) 0.0144(19)
C9 0.073(3) 0.082(3) 0.040(2) -0.010(2) 0.019(2) 0.031(2)
C10 0.066(3) 0.064(3) 0.046(2) -0.0060(19) 0.0129(19) 0.027(2)
C11 0.0441(19) 0.047(2) 0.0371(19) -0.0014(16) 0.0086(15) 0.0097(16)
C12 0.062(2) 0.055(3) 0.040(2) 0.0061(18) 0.0105(18) 0.0187(19)
C13 0.109(4) 0.083(4) 0.076(4) 0.026(3) 0.015(3) 0.006(3)
C14 0.068(3) 0.080(3) 0.051(2) 0.006(2) 0.002(2) 0.032(2)
C15 0.0366(16) 0.054(2) 0.0269(15) -0.0009(15) 0.0062(12) 0.0068(15)
C16 0.062(3) 0.057(3) 0.064(3) 0.011(2) 0.013(2) -0.001(2)
C17 0.0401(19) 0.072(3) 0.046(2) 0.0051(19) 0.0012(15) 0.0137(18)
C18 0.0271(14) 0.0382(17) 0.0250(14) 0.0025(13) 0.0078(11) -0.0058(12)
C19 0.0356(16) 0.0407(19) 0.0298(16) -0.0024(14) 0.0098(13) -0.0049(14)
C20 0.049(2) 0.048(2) 0.045(2) -0.0132(17) 0.0036(17) -0.0083(17)
C21 0.050(2) 0.072(3) 0.040(2) -0.015(2) -0.0085(17) -0.007(2)
C22 0.0414(19) 0.061(3) 0.0419(19) -0.0002(18) -0.0047(15) -0.0008(17)
C23 0.0293(15) 0.0477(19) 0.0281(16) 0.0003(14) 0.0046(12) -0.0046(14)
C24 0.0309(16) 0.0431(19) 0.0362(18) 0.0041(15) 0.0044(13) 0.0032(14)
C25 0.043(2) 0.102(4) 0.160(6) -0.056(4) -0.015(3) 0.020(3)
C26 0.111(4) 0.046(3) 0.117(4) 0.011(3) 0.073(4) 0.001(3)
C27 0.0480(19) 0.0351(19) 0.042(2) -0.0020(15) 0.0077(16) 0.0015(15)
C28 0.097(4) 0.046(3) 0.072(3) 0.011(2) 0.025(3) -0.002(2)
C29 0.070(3) 0.066(3) 0.067(3) -0.004(2) 0.021(2) 0.020(2)
C30 0.0238(15) 0.048(2) 0.048(2) 0.0160(16) 0.0107(14) 0.0053(14)
C31 0.0362(19) 0.064(3) 0.073(3) 0.029(2) 0.0295(19) 0.0054(18)
C32 0.0345(19) 0.055(2) 0.090(3) 0.019(2) 0.023(2) -0.0065(17)
C33 0.045(2) 0.105(4) 0.043(2) 0.004(2) 0.0176(17) 0.003(2)
C34 0.051(2) 0.065(3) 0.080(3) -0.011(2) 0.019(2) -0.017(2)
C41 0.037(2) 0.038(2) 0.091(3) 0.008(2) -0.014(2) 0.0000(17)
C42 0.0264(15) 0.0370(18) 0.0437(19) -0.0006(14) 0.0021(14) 0.0005(13)
C43 0.0215(13) 0.0430(17) 0.0450(18) -0.0021(17) 0.0002(12) -0.0038(14)
C44 0.0260(15) 0.0346(17) 0.0418(18) -0.0046(14) 0.0047(13) -0.0058(13)
C45 0.0306(17) 0.046(2) 0.069(3) -0.0081(19) -0.0020(16) -0.0110(15)
C46 0.0264(15) 0.0250(16) 0.056(2) 0.0057(15) -0.0018(14) -0.0005(12)
C47 0.045(2) 0.0348(19) 0.060(2) 0.0129(17) 0.0062(17) -0.0031(15)
C48 0.056(2) 0.044(2) 0.075(3) 0.018(2) 0.006(2) -0.0106(19)
C49 0.048(2) 0.038(2) 0.094(3) 0.018(2) -0.003(2) -0.0138(17)
C50 0.060(3) 0.032(2) 0.084(3) -0.005(2) -0.009(2) -0.0057(18)
C51 0.0414(19) 0.0289(18) 0.064(2) -0.0035(17) 0.0030(17) -0.0028(14)
C52 0.077(3) 0.043(2) 0.076(3) -0.021(2) 0.027(2) -0.014(2)
C53 0.097(4) 0.078(4) 0.141(5) -0.040(4) 0.056(4) -0.003(3)
C54 0.137(5) 0.088(4) 0.069(4) -0.014(3) 0.021(4) -0.034(4)
C55 0.087(3) 0.055(3) 0.057(3) 0.006(2) 0.025(2) -0.017(2)
C56 0.113(4) 0.081(4) 0.087(4) 0.010(3) 0.051(3) 0.010(3)
C57 0.116(5) 0.101(4) 0.063(3) 0.012(3) 0.004(3) -0.028(4)
C58 0.0221(15) 0.0292(17) 0.056(2) -0.0080(15) 0.0040(14) -0.0041(12)
C59 0.0348(17) 0.045(2) 0.056(2) -0.0166(17) 0.0093(16) -0.0065(15)
C60 0.040(2) 0.049(2) 0.090(3) -0.035(2) 0.015(2) 0.0028(17)
C61 0.046(2) 0.030(2) 0.107(4) -0.013(2) 0.006(2) 0.0048(16)
C62 0.040(2) 0.0292(19) 0.092(3) 0.002(2) 0.007(2) 0.0008(15)
C63 0.0264(16) 0.0289(17) 0.062(2) 0.0041(16) 0.0071(15) 0.0001(13)
C64 0.049(2) 0.037(2) 0.068(3) 0.0179(18) 0.0235(19) 0.0088(16)
C65 0.076(3) 0.063(3) 0.120(4) 0.034(3) 0.050(3) 0.002(2)
C66 0.084(3) 0.068(3) 0.057(3) 0.013(2) 0.007(2) 0.019(2)
C67 0.061(2) 0.064(3) 0.056(2) -0.020(2) 0.019(2) -0.005(2)
C68 0.109(5) 0.138(5) 0.062(3) -0.031(3) 0.016(3) -0.040(4)
C69 0.096(4) 0.099(4) 0.087(4) -0.021(3) 0.044(3) -0.041(3)
C70 0.0253(14) 0.0445(19) 0.0396(17) -0.0005(16) 0.0047(12) -0.0042(15)
C71 0.0279(18) 0.066(3) 0.061(2) -0.006(2) -0.0071(16) -0.0053(16)
C72 0.0296(18) 0.067(3) 0.068(3) -0.006(2) -0.0048(17) 0.0044(18)
C73 0.050(3) 0.048(3) 0.137(5) 0.004(3) -0.018(3) -0.011(2)
C74 0.039(2) 0.049(2) 0.110(4) -0.002(2) -0.002(2) 0.0002(17)
C81 0.092(4) 0.212(9) 0.092(5) -0.017(5) 0.000(4) 0.017(6)
C83 0.101(5) 0.269(12) 0.093(5) -0.033(6) 0.024(4) 0.006(6)
C84 0.081(5) 0.45(2) 0.084(5) -0.024(8) 0.011(4) 0.046(8)
C82 0.086(4) 0.210(9) 0.150(7) -0.026(7) -0.018(5) 0.017(6)

loop_
_atom_type_symbol
_atom_type_description
_atom_type_scat_dispersion_real
_atom_type_scat_dispersion_imag
_atom_type_scat_source
C C 0.0033 0.0016 'International Tables Vol C Tables 4.2.6.8 and 6.1.1.4'
H H 0.0000 0.0000 'International Tables Vol C Tables 4.2.6.8 and 6.1.1.4'
N N 0.0061 0.0033 'International Tables Vol C Tables 4.2.6.8 and 6.1.1.4'
O O 0.0106 0.0060 'International Tables Vol C Tables 4.2.6.8 and 6.1.1.4'
Al Al 0.0645 0.0514 'International Tables Vol C Tables 4.2.6.8 and 6.1.1.4'

loop_
_geom_angle_atom_site_label_1
_geom_angle_atom_site_label_2
_geom_angle_atom_site_label_3
_geom_angle
O1 Al1 N2 109.06(11)
O1 Al1 N1 110.12(12)
N2 Al1 N1 101.31(11)
O1 Al1 HA 103.3(13)
N2 Al1 HA 115.9(13)
N1 Al1 HA 117.2(13)
O2 Al2 N5 109.89(12)
O2 Al2 N6 109.72(12)
N5 Al2 N6 101.81(11)
O2 Al2 HB 101.8(12)
N5 Al2 HB 118.4(13)
N6 Al2 HB 115.2(13)
C30 O1 Al1 140.7(2)
C70 O2 Al2 141.0(2)
C83 O3 C81 114.9(5)
C2 N1 C6 117.1(3)
C2 N1 Al1 119.60(19)
C6 N1 Al1 123.19(19)
C4 N2 C18 116.0(2)
C4 N2 Al1 120.37(19)
C18 N2 Al1 123.49(17)
C30 N3 C33 126.7(3)
C30 N3 C31 111.2(3)
C33 N3 C31 122.0(3)
C30 N4 C34 126.8(3)
C30 N4 C32 110.8(3)
C34 N4 C32 122.2(3)
C42 N5 C46 117.2(3)
C42 N5 Al2 122.3(2)
C46 N5 Al2 120.5(2)
C44 N6 C58 118.0(2)
C44 N6 Al2 119.3(2)
C58 N6 Al2 122.69(19)
C70 N7 C73 126.6(3)
C70 N7 C71 111.0(3)
C73 N7 C71 121.7(3)
C70 N8 C74 127.3(3)
C70 N8 C72 111.4(3)
C74 N8 C72 121.1(3)
C2 C1 H1A 109.5
C2 C1 H1B 109.5
H1A C1 H1B 109.5
C2 C1 H1C 109.5
H1A C1 H1C 109.5
H1B C1 H1C 109.5
C3 C2 N1 121.7(3)
C3 C2 C1 119.0(3)
N1 C2 C1 119.3(3)
C2 C3 C4 130.7(3)
C2 C3 H3A 114.7
C4 C3 H3A 114.7
N2 C4 C5 121.8(3)
N2 C4 C3 119.1(2)
C5 C4 C3 119.0(3)
C4 C5 H5A 116.7(19)
C4 C5 H5B 120(3)
H5A C5 H5B 122(3)
C11 C6 C7 120.1(3)
C11 C6 N1 119.2(3)
C7 C6 N1 120.6(3)
C8 C7 C6 118.1(3)
C8 C7 C15 119.7(3)
C6 C7 C15 122.3(3)
C9 C8 C7 121.6(3)
C9 C8 H8A 119.2
C7 C8 H8A 119.2
C10 C9 C8 120.2(3)
C10 C9 H9A 119.9
C8 C9 H9A 119.9
C9 C10 C11 121.1(4)
C9 C10 H10A 119.5
C11 C10 H10A 119.5
C10 C11 C6 118.9(3)
C10 C11 C12 118.3(3)
C6 C11 C12 122.8(3)
C14 C12 C11 110.6(3)
C14 C12 C13 110.3(4)
C11 C12 C13 111.4(4)
C14 C12 H12A 108.1
C11 C12 H12A 108.1
C13 C12 H12A 108.1
C12 C13 H13A 109.5
C12 C13 H13B 109.5
H13A C13 H13B 109.5
C12 C13 H13C 109.5
H13A C13 H13C 109.5
H13B C13 H13C 109.5
C12 C14 H14A 109.5
C12 C14 H14B 109.5
H14A C14 H14B 109.5
C12 C14 H14C 109.5
H14A C14 H14C 109.5
H14B C14 H14C 109.5
C7 C15 C16 111.9(3)
C7 C15 C17 111.1(3)
C16 C15 C17 110.1(3)
C7 C15 H15A 107.9
C16 C15 H15A 107.9
C17 C15 H15A 107.9
C15 C16 H16A 109.5
C15 C16 H16B 109.5
H16A C16 H16B 109.5
C15 C16 H16C 109.5
H16A C16 H16C 109.5
H16B C16 H16C 109.5
C15 C17 H17A 109.5
C15 C17 H17B 109.5
H17A C17 H17B 109.5
C15 C17 H17C 109.5
H17A C17 H17C 109.5
H17B C17 H17C 109.5
C19 C18 C23 120.2(3)
C19 C18 N2 120.8(3)
C23 C18 N2 119.1(3)
C20 C19 C18 118.9(3)
C20 C19 C27 119.2(3)
C18 C19 C27 121.9(3)
C21 C20 C19 121.0(3)
C21 C20 H20A 119.5
C19 C20 H20A 119.5
C22 C21 C20 120.5(3)
C22 C21 H21A 119.7
C20 C21 H21A 119.7
C21 C22 C23 121.0(3)
C21 C22 H22A 119.5
C23 C22 H22A 119.5
C22 C23 C18 118.5(3)
C22 C23 C24 120.2(3)
C18 C23 C24 121.3(3)
C26 C24 C25 110.2(4)
C26 C24 C23 113.4(3)
C25 C24 C23 113.4(3)
C26 C24 H24A 106.4
C25 C24 H24A 106.4
C23 C24 H24A 106.4
C24 C25 H25A 109.5
C24 C25 H25B 109.5
H25A C25 H25B 109.5
C24 C25 H25C 109.5
H25A C25 H25C 109.5
H25B C25 H25C 109.5
C24 C26 H26A 109.5
C24 C26 H26B 109.5
H26A C26 H26B 109.5
C24 C26 H26C 109.5
H26A C26 H26C 109.5
H26B C26 H26C 109.5
C29 C27 C19 112.2(3)
C29 C27 C28 111.0(3)
C19 C27 C28 110.8(3)
C29 C27 H27A 107.5
C19 C27 H27A 107.5
C28 C27 H27A 107.5
C27 C28 H28A 109.5
C27 C28 H28B 109.5
H28A C28 H28B 109.5
C27 C28 H28C 109.5
H28A C28 H28C 109.5
H28B C28 H28C 109.5
C27 C29 H29A 109.5
C27 C29 H29B 109.5
H29A C29 H29B 109.5
C27 C29 H29C 109.5
H29A C29 H29C 109.5
H29B C29 H29C 109.5
O1 C30 N4 125.0(3)
O1 C30 N3 123.6(3)
N4 C30 N3 111.4(3)
N3 C31 C32 102.8(3)
N3 C31 H31A 111.2
C32 C31 H31A 111.2
N3 C31 H31B 111.2
C32 C31 H31B 111.2
H31A C31 H31B 109.1
N4 C32 C31 103.7(3)
N4 C32 H32A 111.0
C31 C32 H32A 111.0
N4 C32 H32B 111.0
C31 C32 H32B 111.0
H32A C32 H32B 109.0
N3 C33 H33A 109.5
N3 C33 H33B 109.5
H33A C33 H33B 109.5
N3 C33 H33C 109.5
H33A C33 H33C 109.5
H33B C33 H33C 109.5
N4 C34 H34A 109.5
N4 C34 H34B 109.5
H34A C34 H34B 109.5
N4 C34 H34C 109.5
H34A C34 H34C 109.5
H34B C34 H34C 109.5
C42 C41 H41A 117(2)
C42 C41 H41B 121(3)
H41A C41 H41B 122(3)
C41 C42 N5 122.0(3)
C41 C42 C43 119.2(3)
N5 C42 C43 118.8(3)
C44 C43 C42 130.4(3)
C44 C43 H43A 114.8
C42 C43 H43A 114.8
C43 C44 N6 122.7(3)
C43 C44 C45 119.2(3)
N6 C44 C45 118.1(3)
C44 C45 H45A 109.5
C44 C45 H45B 109.5
H45A C45 H45B 109.5
C44 C45 H45C 109.5
H45A C45 H45C 109.5
H45B C45 H45C 109.5
C51 C46 C47 120.1(3)
C51 C46 N5 120.5(3)
C47 C46 N5 119.3(3)
C48 C47 C46 118.8(4)
C48 C47 C55 118.7(4)
C46 C47 C55 122.5(3)
C49 C48 C47 121.6(4)
C49 C48 H48A 119.2
C47 C48 H48A 119.2
C48 C49 C50 119.7(4)
C48 C49 H49A 120.2
C50 C49 H49A 120.2
C49 C50 C51 121.7(4)
C49 C50 H50A 119.1
C51 C50 H50A 119.1
C46 C51 C50 118.1(4)
C46 C51 C52 122.4(3)
C50 C51 C52 119.4(4)
C54 C52 C51 113.2(4)
C54 C52 C53 111.7(4)
C51 C52 C53 110.1(4)
C54 C52 H52A 107.2
C51 C52 H52A 107.2
C53 C52 H52A 107.2
C52 C53 H53A 109.5
C52 C53 H53B 109.5
H53A C53 H53B 109.5
C52 C53 H53C 109.5
H53A C53 H53C 109.5
H53B C53 H53C 109.5
C52 C54 H54A 109.5
C52 C54 H54B 109.5
H54A C54 H54B 109.5
C52 C54 H54C 109.5
H54A C54 H54C 109.5
H54B C54 H54C 109.5
C47 C55 C56 111.8(4)
C47 C55 C57 111.3(4)
C56 C55 C57 109.6(4)
C47 C55 H55A 108.0
C56 C55 H55A 108.0
C57 C55 H55A 108.0
C55 C56 H56A 109.5
C55 C56 H56B 109.5
H56A C56 H56B 109.5
C55 C56 H56C 109.5
H56A C56 H56C 109.5
H56B C56 H56C 109.5
C55 C57 H57A 109.5
C55 C57 H57B 109.5
H57A C57 H57B 109.5
C55 C57 H57C 109.5
H57A C57 H57C 109.5
H57B C57 H57C 109.5
C63 C58 C59 119.6(3)
C63 C58 N6 120.9(3)
C59 C58 N6 119.4(3)
C60 C59 C58 117.8(4)
C60 C59 C67 119.2(4)
C58 C59 C67 122.9(3)
C61 C60 C59 122.0(4)
C61 C60 H60A 119.0
C59 C60 H60A 119.0
C62 C61 C60 119.7(4)
C62 C61 H61A 120.1
C60 C61 H61A 120.1
C61 C62 C63 121.4(4)
C61 C62 H62A 119.3
C63 C62 H62A 119.3
C62 C63 C58 119.4(4)
C62 C63 C64 118.1(3)
C58 C63 C64 122.5(3)
C63 C64 C66 111.1(3)
C63 C64 C65 111.5(4)
C66 C64 C65 110.5(4)
C63 C64 H64A 107.9
C66 C64 H64A 107.9
C65 C64 H64A 107.9
C64 C65 H65A 109.5
C64 C65 H65B 109.5
H65A C65 H65B 109.5
C64 C65 H65C 109.5
H65A C65 H65C 109.5
H65B C65 H65C 109.5
C64 C66 H66A 109.5
C64 C66 H66B 109.5
H66A C66 H66B 109.5
C64 C66 H66C 109.5
H66A C66 H66C 109.5
H66B C66 H66C 109.5
C69 C67 C59 110.9(4)
C69 C67 C68 109.8(4)
C59 C67 C68 111.6(4)
C69 C67 H67A 108.1
C59 C67 H67A 108.1
C68 C67 H67A 108.1
C67 C68 H68A 109.5
C67 C68 H68B 109.5
H68A C68 H68B 109.5
C67 C68 H68C 109.5
H68A C68 H68C 109.5
H68B C68 H68C 109.5
C67 C69 H69A 109.5
C67 C69 H69B 109.5
H69A C69 H69B 109.5
C67 C69 H69C 109.5
H69A C69 H69C 109.5
H69B C69 H69C 109.5
O2 C70 N8 124.8(3)
O2 C70 N7 124.5(3)
N8 C70 N7 110.7(3)
N7 C71 C72 103.3(3)
N7 C71 H71A 111.1
C72 C71 H71A 111.1
N7 C71 H71B 111.1
C72 C71 H71B 111.1
H71A C71 H71B 109.1
N8 C72 C71 103.1(3)
N8 C72 H72A 111.2
C71 C72 H72A 111.2
N8 C72 H72B 111.2
C71 C72 H72B 111.2
H72A C72 H72B 109.1
N7 C73 H73A 109.5
N7 C73 H73B 109.5
H73A C73 H73B 109.5
N7 C73 H73C 109.5
H73A C73 H73C 109.5
H73B C73 H73C 109.5
N8 C74 H74A 109.5
N8 C74 H74B 109.5
H74A C74 H74B 109.5
N8 C74 H74C 109.5
H74A C74 H74C 109.5
H74B C74 H74C 109.5
O3 C81 C82 109.1(6)
O3 C81 H81A 109.9
C82 C81 H81A 109.9
O3 C81 H81B 109.9
C82 C81 H81B 109.9
H81A C81 H81B 108.3
O3 C83 C84 111.2(6)
O3 C83 H83A 109.4
C84 C83 H83A 109.4
O3 C83 H83B 109.4
C84 C83 H83B 109.4
H83A C83 H83B 108.0
C83 C84 H84A 109.5
C83 C84 H84B 109.5
H84A C84 H84B 109.5
C83 C84 H84C 109.5
H84A C84 H84C 109.5
H84B C84 H84C 109.5
C81 C82 H82A 109.5
C81 C82 H82B 109.5
H82A C82 H82B 109.5
C81 C82 H82C 109.5
H82A C82 H82C 109.5
H82B C82 H82C 109.5

loop_
_geom_bond_atom_site_label_1
_geom_bond_atom_site_label_2
_geom_bond_distance
Al1 O1 1.810(2)
Al1 N2 1.836(2)
Al1 N1 1.842(3)
Al1 HA 1.58(4)
Al2 O2 1.806(2)
Al2 N5 1.830(3)
Al2 N6 1.838(3)
Al2 HB 1.53(3)
O1 C30 1.277(4)
O2 C70 1.277(3)
O3 C83 1.371(7)
O3 C81 1.413(7)
N1 C2 1.394(4)
N1 C6 1.434(4)
N2 C4 1.400(4)
N2 C18 1.430(4)
N3 C30 1.328(4)
N3 C33 1.446(5)
N3 C31 1.462(5)
N4 C30 1.321(5)
N4 C34 1.435(5)
N4 C32 1.463(4)
N5 C42 1.398(4)
N5 C46 1.440(4)
N6 C44 1.397(4)
N6 C58 1.438(4)
N7 C70 1.327(4)
N7 C73 1.433(6)
N7 C71 1.445(5)
N8 C70 1.311(5)
N8 C74 1.451(5)
N8 C72 1.450(5)
C1 C2 1.464(4)
C1 H1A 0.9800
C1 H1B 0.9800
C1 H1C 0.9800
C2 C3 1.384(4)
C3 C4 1.428(4)
C3 H3A 0.9500
C4 C5 1.398(4)
C5 H5A 0.93(3)
C5 H5B 0.85(4)
C6 C11 1.403(5)
C6 C7 1.410(5)
C7 C8 1.395(4)
C7 C15 1.515(5)
C8 C9 1.367(5)
C8 H8A 0.9500
C9 C10 1.363(6)
C9 H9A 0.9500
C10 C11 1.394(5)
C10 H10A 0.9500
C11 C12 1.527(5)
C12 C14 1.518(6)
C12 C13 1.544(7)
C12 H12A 1.0000
C13 H13A 0.9800
C13 H13B 0.9800
C13 H13C 0.9800
C14 H14A 0.9800
C14 H14B 0.9800
C14 H14C 0.9800
C15 C16 1.517(5)
C15 C17 1.535(5)
C15 H15A 1.0000
C16 H16A 0.9800
C16 H16B 0.9800
C16 H16C 0.9800
C17 H17A 0.9800
C17 H17B 0.9800
C17 H17C 0.9800
C18 C19 1.409(4)
C18 C23 1.414(4)
C19 C20 1.390(5)
C19 C27 1.526(5)
C20 C21 1.373(6)
C20 H20A 0.9500
C21 C22 1.375(6)
C21 H21A 0.9500
C22 C23 1.395(5)
C22 H22A 0.9500
C23 C24 1.521(5)
C24 C26 1.513(5)
C24 C25 1.512(5)
C24 H24A 1.0000
C25 H25A 0.9800
C25 H25B 0.9800
C25 H25C 0.9800
C26 H26A 0.9800
C26 H26B 0.9800
C26 H26C 0.9800
C27 C29 1.524(5)
C27 C28 1.527(5)
C27 H27A 1.0000
C28 H28A 0.9800
C28 H28B 0.9800
C28 H28C 0.9800
C29 H29A 0.9800
C29 H29B 0.9800
C29 H29C 0.9800
C31 C32 1.516(6)
C31 H31A 0.9900
C31 H31B 0.9900
C32 H32A 0.9900
C32 H32B 0.9900
C33 H33A 0.9800
C33 H33B 0.9800
C33 H33C 0.9800
C34 H34A 0.9800
C34 H34B 0.9800
C34 H34C 0.9800
C41 C42 1.391(5)
C41 H41A 1.00(4)
C41 H41B 0.88(4)
C42 C43 1.428(5)
C43 C44 1.380(5)
C43 H43A 0.9500
C44 C45 1.470(5)
C45 H45A 0.9800
C45 H45B 0.9800
C45 H45C 0.9800
C46 C51 1.391(5)
C46 C47 1.416(5)
C47 C48 1.392(5)
C47 C55 1.515(6)
C48 C49 1.350(6)
C48 H48A 0.9500
C49 C50 1.379(7)
C49 H49A 0.9500
C50 C51 1.400(5)
C50 H50A 0.9500
C51 C52 1.513(6)
C52 C54 1.507(7)
C52 C53 1.553(7)
C52 H52A 1.0000
C53 H53A 0.9800
C53 H53B 0.9800
C53 H53C 0.9800
C54 H54A 0.9800
C54 H54B 0.9800
C54 H54C 0.9800
C55 C56 1.530(7)
C55 C57 1.545(7)
C55 H55A 1.0000
C56 H56A 0.9800
C56 H56B 0.9800
C56 H56C 0.9800
C57 H57A 0.9800
C57 H57B 0.9800
C57 H57C 0.9800
C58 C63 1.403(5)
C58 C59 1.411(5)
C59 C60 1.401(5)
C59 C67 1.519(6)
C60 C61 1.368(7)
C60 H60A 0.9500
C61 C62 1.357(6)
C61 H61A 0.9500
C62 C63 1.391(5)
C62 H62A 0.9500
C63 C64 1.517(5)
C64 C66 1.524(6)
C64 C65 1.524(5)
C64 H64A 1.0000
C65 H65A 0.9800
C65 H65B 0.9800
C65 H65C 0.9800
C66 H66A 0.9800
C66 H66B 0.9800
C66 H66C 0.9800
C67 C69 1.511(6)
C67 C68 1.531(7)
C67 H67A 1.0000
C68 H68A 0.9800
C68 H68B 0.9800
C68 H68C 0.9800
C69 H69A 0.9800
C69 H69B 0.9800
C69 H69C 0.9800
C71 C72 1.503(6)
C71 H71A 0.9900
C71 H71B 0.9900
C72 H72A 0.9900
C72 H72B 0.9900
C73 H73A 0.9800
C73 H73B 0.9800
C73 H73C 0.9800
C74 H74A 0.9800
C74 H74B 0.9800
C74 H74C 0.9800
C81 C82 1.475(10)
C81 H81A 0.9900
C81 H81B 0.9900
C83 C84 1.449(10)
C83 H83A 0.9900
C83 H83B 0.9900
C84 H84A 0.9800
C84 H84B 0.9800
C84 H84C 0.9800
C82 H82A 0.9800
C82 H82B 0.9800
C82 H82C 0.9800

loop_
_geom_torsion_atom_site_label_1
_geom_torsion_atom_site_label_2
_geom_torsion_atom_site_label_3
_geom_torsion_atom_site_label_4
_geom_torsion
N2 Al1 O1 C30 -124.9(4)
N1 Al1 O1 C30 124.8(4)
N5 Al2 O2 C70 -126.5(4)
N6 Al2 O2 C70 122.3(4)
O1 Al1 N1 C2 140.1(2)
N2 Al1 N1 C2 24.8(2)
O1 Al1 N1 C6 -36.5(3)
N2 Al1 N1 C6 -151.9(2)
O1 Al1 N2 C4 -144.7(2)
N1 Al1 N2 C4 -28.5(2)
O1 Al1 N2 C18 39.6(3)
N1 Al1 N2 C18 155.7(2)
O2 Al2 N5 C42 -137.4(2)
N6 Al2 N5 C42 -21.1(3)
O2 Al2 N5 C46 44.4(3)
N6 Al2 N5 C46 160.7(2)
O2 Al2 N6 C44 138.2(2)
N5 Al2 N6 C44 21.8(3)
O2 Al2 N6 C58 -41.8(3)
N5 Al2 N6 C58 -158.2(2)
C6 N1 C2 C3 166.9(3)
Al1 N1 C2 C3 -10.0(4)
C6 N1 C2 C1 -14.5(4)
Al1 N1 C2 C1 168.6(2)
N1 C2 C3 C4 -9.2(5)
C1 C2 C3 C4 172.2(3)
C18 N2 C4 C5 13.1(4)
Al1 N2 C4 C5 -163.0(3)
C18 N2 C4 C3 -166.7(3)
Al1 N2 C4 C3 17.2(4)
C2 C3 C4 N2 5.2(5)
C2 C3 C4 C5 -174.6(3)
C2 N1 C6 C11 -79.8(4)
Al1 N1 C6 C11 96.9(3)
C2 N1 C6 C7 102.9(4)
Al1 N1 C6 C7 -80.3(3)
C11 C6 C7 C8 -1.6(5)
N1 C6 C7 C8 175.6(3)
C11 C6 C7 C15 177.5(3)
N1 C6 C7 C15 -5.2(5)
C6 C7 C8 C9 1.5(6)
C15 C7 C8 C9 -177.7(4)
C7 C8 C9 C10 0.3(7)
C8 C9 C10 C11 -2.0(7)
C9 C10 C11 C6 1.8(6)
C9 C10 C11 C12 -176.4(4)
C7 C6 C11 C10 0.0(5)
N1 C6 C11 C10 -177.2(3)
C7 C6 C11 C12 178.2(3)
N1 C6 C11 C12 0.9(5)
C10 C11 C12 C14 64.2(5)
C6 C11 C12 C14 -114.0(4)
C10 C11 C12 C13 -58.9(5)
C6 C11 C12 C13 122.9(4)
C8 C7 C15 C16 -60.8(4)
C6 C7 C15 C16 120.0(4)
C8 C7 C15 C17 62.7(4)
C6 C7 C15 C17 -116.5(3)
C4 N2 C18 C19 -87.0(3)
Al1 N2 C18 C19 89.0(3)
C4 N2 C18 C23 95.1(3)
Al1 N2 C18 C23 -88.9(3)
C23 C18 C19 C20 -0.4(4)
N2 C18 C19 C20 -178.3(3)
C23 C18 C19 C27 178.6(3)
N2 C18 C19 C27 0.7(4)
C18 C19 C20 C21 -0.4(5)
C27 C19 C20 C21 -179.5(3)
C19 C20 C21 C22 0.0(6)
C20 C21 C22 C23 1.2(6)
C21 C22 C23 C18 -1.9(5)
C21 C22 C23 C24 177.1(3)
C19 C18 C23 C22 1.6(4)
N2 C18 C23 C22 179.5(3)
C19 C18 C23 C24 -177.5(3)
N2 C18 C23 C24 0.5(4)
C22 C23 C24 C26 97.0(4)
C18 C23 C24 C26 -84.0(4)
C22 C23 C24 C25 -29.7(5)
C18 C23 C24 C25 149.3(4)
C20 C19 C27 C29 -53.5(4)
C18 C19 C27 C29 127.4(3)
C20 C19 C27 C28 71.1(4)
C18 C19 C27 C28 -107.9(4)
Al1 O1 C30 N4 87.3(5)
Al1 O1 C30 N3 -95.4(4)
C34 N4 C30 O1 1.8(6)
C32 N4 C30 O1 177.3(3)
C34 N4 C30 N3 -175.8(4)
C32 N4 C30 N3 -0.3(4)
C33 N3 C30 O1 1.3(6)
C31 N3 C30 O1 -175.8(3)
C33 N3 C30 N4 179.0(4)
C31 N3 C30 N4 1.9(4)
C30 N3 C31 C32 -2.6(4)
C33 N3 C31 C32 -179.8(4)
C30 N4 C32 C31 -1.3(4)
C34 N4 C32 C31 174.5(4)
N3 C31 C32 N4 2.2(4)
C46 N5 C42 C41 9.3(5)
Al2 N5 C42 C41 -169.0(3)
C46 N5 C42 C43 -172.1(3)
Al2 N5 C42 C43 9.7(4)
C41 C42 C43 C44 -174.4(4)
N5 C42 C43 C44 6.9(5)
C42 C43 C44 N6 -5.5(5)
C42 C43 C44 C45 175.0(4)
C58 N6 C44 C43 168.1(3)
Al2 N6 C44 C43 -11.9(4)
C58 N6 C44 C45 -12.5(4)
Al2 N6 C44 C45 167.5(2)
C42 N5 C46 C51 -99.6(4)
Al2 N5 C46 C51 78.6(3)
C42 N5 C46 C47 84.3(4)
Al2 N5 C46 C47 -97.4(3)
C51 C46 C47 C48 -2.6(5)
N5 C46 C47 C48 173.5(3)
C51 C46 C47 C55 179.3(4)
N5 C46 C47 C55 -4.6(5)
C46 C47 C48 C49 0.1(6)
C55 C47 C48 C49 178.3(4)
C47 C48 C49 C50 1.5(6)
C48 C49 C50 C51 -0.8(6)
C47 C46 C51 C50 3.2(5)
N5 C46 C51 C50 -172.8(3)
C47 C46 C51 C52 -175.9(4)
N5 C46 C51 C52 8.1(5)
C49 C50 C51 C46 -1.6(6)
C49 C50 C51 C52 177.5(4)
C46 C51 C52 C54 -120.8(4)
C50 C51 C52 C54 60.1(5)
C46 C51 C52 C53 113.4(4)
C50 C51 C52 C53 -65.7(5)
C48 C47 C55 C56 -60.9(5)
C46 C47 C55 C56 117.2(4)
C48 C47 C55 C57 61.9(5)
C46 C47 C55 C57 -119.9(4)
C44 N6 C58 C63 105.1(4)
Al2 N6 C58 C63 -74.9(3)
C44 N6 C58 C59 -77.6(4)
Al2 N6 C58 C59 102.4(3)
C63 C58 C59 C60 -0.3(5)
N6 C58 C59 C60 -177.7(3)
C63 C58 C59 C67 176.5(3)
N6 C58 C59 C67 -0.9(5)
C58 C59 C60 C61 1.2(5)
C67 C59 C60 C61 -175.7(4)
C59 C60 C61 C62 -0.9(6)
C60 C61 C62 C63 -0.2(6)
C61 C62 C63 C58 1.0(5)
C61 C62 C63 C64 179.7(3)
C59 C58 C63 C62 -0.8(5)
N6 C58 C63 C62 176.6(3)
C59 C58 C63 C64 -179.3(3)
N6 C58 C63 C64 -2.0(5)
C62 C63 C64 C66 -62.4(4)
C58 C63 C64 C66 116.2(4)
C62 C63 C64 C65 61.4(4)
C58 C63 C64 C65 -120.0(4)
C60 C59 C67 C69 70.8(5)
C58 C59 C67 C69 -105.9(4)
C60 C59 C67 C68 -52.0(5)
C58 C59 C67 C68 131.3(4)
Al2 O2 C70 N8 -94.5(5)
Al2 O2 C70 N7 87.9(5)
C74 N8 C70 O2 5.3(6)
C72 N8 C70 O2 -179.7(3)
C74 N8 C70 N7 -176.9(4)
C72 N8 C70 N7 -1.8(4)
C73 N7 C70 O2 3.8(6)
C71 N7 C70 O2 174.1(3)
C73 N7 C70 N8 -174.1(4)
C71 N7 C70 N8 -3.7(4)
C70 N7 C71 C72 7.3(5)
C73 N7 C71 C72 178.2(4)
C70 N8 C72 C71 6.1(4)
C74 N8 C72 C71 -178.4(4)
N7 C71 C72 N8 -7.7(4)
C83 O3 C81 C82 177.9(8)
C81 O3 C83 C84 -179.4(10)
